data_7704934
loop_
_publ_author_name
'Ayer, Gyanendra B.'
'Klepov, Vladislav V.'
'Smith, Mark D.'
'Hu, Ming'
'Yang, Zhonghua'
'Martin, Corey R.'
'Morrison, Gregory'
'Zur Loye, Hans-Conrad'

_publ_section_title
;
 BaWO<sub>2</sub>F<sub>4</sub>: a mixed anion X-ray scintillator with
 excellent photoluminescence quantum efficiency.
;
_journal_issue 31
_journal_name_full 'Dalton transactions (Cambridge, England : 2003)'
_journal_page_first 10734
_journal_page_last 10739
_journal_paper_doi 10.1039/d0dt02184a
_journal_volume 49
_journal_year 2020
_chemical_formula_moiety 'Ba F4 O2 W'
_chemical_formula_sum 'Ba F4 O2 W'
_chemical_formula_weight 429.19
_space_group_crystal_system monoclinic
_space_group_IT_number 13
_space_group_name_Hall '-P 2yac'
_space_group_name_H-M_alt 'P 1 2/n 1'
_audit_creation_method SHELXL-2018/3
_audit_update_record
;
2020-06-03 deposited with the CCDC.	2020-07-22 downloaded from the CCDC.
;
_cell_angle_alpha 90
_cell_angle_beta 92.811(3)
_cell_angle_gamma 90
_cell_formula_units_Z 8
_cell_length_a 14.0464(8)
_cell_length_b 5.0318(3)
_cell_length_c 14.1297(8)
_cell_measurement_reflns_used 9875
_cell_measurement_temperature 300(2)
_cell_measurement_theta_max 33.680
_cell_measurement_theta_min 2.886
_cell_volume 997.47(10)
_computing_cell_refinement 'SAINT Version 8.38a (Bruker, 2016)'
_computing_data_collection 'Bruker APEX3 v2016.5-0 (Bruker, 2016)'
_computing_data_reduction 'SAINT Version 8.38a (Bruker, 2016)'
_computing_molecular_graphics various
_computing_publication_material various
_computing_structure_refinement 'SHELXL-2018/3 (Sheldrick, 2018)'
_computing_structure_solution 'SHELXT (Sheldrick, 2015)'
_diffrn_ambient_temperature 300(2)
_diffrn_detector_area_resol_mean 10.4
_diffrn_measured_fraction_theta_full 0.997
_diffrn_measured_fraction_theta_max 0.995
_diffrn_measurement_device_type 'Bruker D8 QUEST'
_diffrn_measurement_method '\w and \f scans'
_diffrn_radiation_type MoK\a
_diffrn_radiation_wavelength 0.71073
_diffrn_reflns_av_R_equivalents 0.0432
_diffrn_reflns_av_unetI/netI 0.0257
_diffrn_reflns_Laue_measured_fraction_full 0.997
_diffrn_reflns_Laue_measured_fraction_max 0.995
_diffrn_reflns_limit_h_max 21
_diffrn_reflns_limit_h_min -21
_diffrn_reflns_limit_k_max 7
_diffrn_reflns_limit_k_min -7
_diffrn_reflns_limit_l_max 22
_diffrn_reflns_limit_l_min -22
_diffrn_reflns_number 32174
_diffrn_reflns_point_group_measured_fraction_full 0.997
_diffrn_reflns_point_group_measured_fraction_max 0.995
_diffrn_reflns_theta_full 25.242
_diffrn_reflns_theta_max 33.762
_diffrn_reflns_theta_min 1.443
_diffrn_source 'microfocus sealed X-ray tube'
_exptl_absorpt_coefficient_mu 30.895
_exptl_absorpt_correction_T_max 0.2065
_exptl_absorpt_correction_T_min 0.1104
_exptl_absorpt_correction_type multi-scan
_exptl_absorpt_process_details 'SADABS Version 2016/2 (Bruker, 2016)'
_exptl_crystal_colour colorless
_exptl_crystal_density_diffrn 5.716
_exptl_crystal_description plate
_exptl_crystal_F_000 1456
_exptl_crystal_preparation Luminescent
_exptl_crystal_size_max 0.040
_exptl_crystal_size_mid 0.020
_exptl_crystal_size_min 0.010
_refine_diff_density_max 6.649
_refine_diff_density_min -2.914
_refine_diff_density_rms 0.389
_refine_ls_extinction_method none
_refine_ls_goodness_of_fit_ref 1.092
_refine_ls_hydrogen_treatment undef
_refine_ls_matrix_type full
_refine_ls_number_parameters 146
_refine_ls_number_reflns 3974
_refine_ls_number_restraints 0
_refine_ls_restrained_S_all 1.092
_refine_ls_R_factor_all 0.0393
_refine_ls_R_factor_gt 0.0298
_refine_ls_shift/su_max 0.001
_refine_ls_shift/su_mean 0.000
_refine_ls_structure_factor_coef Fsqd
_refine_ls_weighting_details 'w=1/[\s^2^(Fo^2^)+(0.0304P)^2^+9.1255P] where P=(Fo^2^+2Fc^2^)/3'
_refine_ls_weighting_scheme calc
_refine_ls_wR_factor_gt 0.0657
_refine_ls_wR_factor_ref 0.0694
_reflns_Friedel_coverage 0.000
_reflns_number_gt 3429
_reflns_number_total 3974
_reflns_threshold_expression 'I > 2\s(I)'
_cod_data_source_file d0dt02184a2.cif
_cod_data_source_block ga1133e
_cod_depositor_comments 'Adding full bibliography for 7704934.cif.'
_cod_original_sg_symbol_H-M 'P 2/n'
_cod_database_code 7704934
_shelx_shelxl_version_number 2018/3
_shelx_space_group_comment
; 
The symmetry employed for this shelxl refinement is uniquely defined 
by the following loop, which should always be used as a source of 
symmetry information in preference to the above space-group names. 
They are only intended as comments. 
;
_shelx_estimated_absorpt_t_min 0.371
_shelx_estimated_absorpt_t_max 0.748

loop_
_space_group_symop_operation_xyz
'x, y, z'
'-x+1/2, y, -z+1/2'
'-x, -y, -z'
'x-1/2, -y, z-1/2'

loop_
_atom_site_label
_atom_site_type_symbol
_atom_site_fract_x
_atom_site_fract_y
_atom_site_fract_z
_atom_site_U_iso_or_equiv
_atom_site_adp_type
_atom_site_occupancy
_atom_site_site_symmetry_order
_atom_site_calc_flag
_atom_site_refinement_flags_posn
_atom_site_refinement_flags_adp
_atom_site_refinement_flags_occupancy
_atom_site_disorder_assembly
_atom_site_disorder_group
W1 W 0.61387(2) 0.56311(5) 0.14891(2) 0.01376(6) Uani 1 1 d . . . . .
W2 W 0.35256(2) 0.54161(5) 0.38740(2) 0.01327(6) Uani 1 1 d . . . . .
Ba1 Ba 0.38805(2) -0.02683(8) 0.11157(3) 0.01572(8) Uani 1 1 d . . . . .
Ba2 Ba 0.38793(2) -0.04142(7) 0.61052(2) 0.01429(7) Uani 1 1 d . . . . .
F1 F 0.5507(3) 0.8738(9) 0.2197(3) 0.0227(8) Uani 1 1 d . . . . .
F2 F 0.5562(3) 0.7984(9) 0.0432(3) 0.0224(8) Uani 1 1 d . . . . .
F3 F 0.7187(3) 0.7961(9) 0.1451(3) 0.0271(9) Uani 1 1 d . . . . .
F4 F 0.4810(3) 0.4470(8) 0.1443(3) 0.0215(8) Uani 1 1 d . . . . .
F5 F 0.2866(3) 0.8689(8) 0.4463(3) 0.0190(7) Uani 1 1 d . . . . .
F6 F 0.4611(3) 0.7777(8) 0.4411(3) 0.0207(8) Uani 1 1 d . . . . .
F7 F 0.3522(3) 0.7677(9) 0.2809(3) 0.0246(8) Uani 1 1 d . . . . .
F8 F 0.3567(3) 0.4401(8) 0.5208(3) 0.0208(8) Uani 1 1 d . . . . .
O1 O 0.6483(4) 0.3305(11) 0.0690(4) 0.0316(12) Uani 1 1 d . . . . .
O2 O 0.6424(4) 0.4176(11) 0.2574(4) 0.0303(13) Uani 1 1 d . . . . .
O3 O 0.4301(4) 0.3080(11) 0.3502(4) 0.0266(11) Uani 1 1 d . . . . .
O4 O 0.2407(4) 0.3989(11) 0.3647(4) 0.0248(11) Uani 1 1 d . . . . .

loop_
_atom_site_aniso_label
_atom_site_aniso_U_11
_atom_site_aniso_U_22
_atom_site_aniso_U_33
_atom_site_aniso_U_23
_atom_site_aniso_U_13
_atom_site_aniso_U_12
W1 0.01250(10) 0.01586(11) 0.01306(10) 0.00197(8) 0.00205(7) 0.00100(8)
W2 0.01177(10) 0.01463(11) 0.01339(10) 0.00153(8) 0.00047(8) 0.00090(8)
Ba1 0.01142(13) 0.01994(17) 0.01585(15) 0.00510(13) 0.00117(12) 0.00100(12)
Ba2 0.01425(14) 0.01662(16) 0.01205(14) 0.00211(12) 0.00123(11) 0.00078(12)
F1 0.0235(19) 0.024(2) 0.0205(19) -0.0103(16) 0.0007(15) 0.0005(16)
F2 0.0257(19) 0.028(2) 0.0141(17) 0.0056(15) 0.0031(14) 0.0018(16)
F3 0.0172(18) 0.026(2) 0.039(2) 0.0056(19) 0.0056(17) -0.0063(16)
F4 0.0175(17) 0.025(2) 0.0222(19) -0.0009(16) 0.0005(15) -0.0084(15)
F5 0.0158(16) 0.0211(18) 0.0204(18) 0.0016(15) 0.0025(14) 0.0045(14)
F6 0.0140(16) 0.0229(19) 0.0251(19) 0.0011(16) -0.0002(14) -0.0047(14)
F7 0.030(2) 0.026(2) 0.0185(18) 0.0087(16) 0.0021(16) -0.0035(17)
F8 0.0226(18) 0.022(2) 0.0181(18) 0.0089(15) 0.0011(15) 0.0043(15)
O1 0.036(3) 0.017(2) 0.043(3) -0.006(2) 0.016(2) 0.000(2)
O2 0.026(3) 0.035(3) 0.028(3) 0.022(2) -0.009(2) -0.010(2)
O3 0.029(3) 0.023(2) 0.029(3) 0.001(2) 0.008(2) 0.005(2)
O4 0.020(2) 0.025(2) 0.028(3) 0.007(2) -0.0050(19) -0.0098(19)

loop_
_atom_type_symbol
_atom_type_description
_atom_type_scat_dispersion_real
_atom_type_scat_dispersion_imag
_atom_type_scat_source
O O 0.0106 0.0060 'International Tables Vol C Tables 4.2.6.8 and 6.1.1.4'
F F 0.0171 0.0103 'International Tables Vol C Tables 4.2.6.8 and 6.1.1.4'
Ba Ba -0.3244 2.2819 'International Tables Vol C Tables 4.2.6.8 and 6.1.1.4'
W W -0.8490 6.8722 'International Tables Vol C Tables 4.2.6.8 and 6.1.1.4'

loop_
_geom_angle_atom_site_label_1
_geom_angle_atom_site_label_2
_geom_angle_atom_site_label_3
_geom_angle
_geom_angle_site_symmetry_1
_geom_angle_site_symmetry_3
_geom_angle_publ_flag
O1 W1 O2 103.5(3) . . ?
O1 W1 F3 99.2(2) . . ?
O2 W1 F3 98.1(2) . . ?
O1 W1 F4 94.3(2) . . ?
O2 W1 F4 94.7(2) . . ?
F3 W1 F4 158.63(19) . . ?
O1 W1 F2 91.7(2) . . ?
O2 W1 F2 163.9(2) . . ?
F3 W1 F2 84.31(18) . . ?
F4 W1 F2 78.75(17) . . ?
O1 W1 F1 166.6(2) . . ?
O2 W1 F1 88.7(2) . . ?
F3 W1 F1 84.17(18) . . ?
F4 W1 F1 79.12(17) . . ?
F2 W1 F1 75.67(17) . . ?
O1 W1 Ba1 122.7(2) . 1_565 ?
O2 W1 Ba1 120.6(2) . 1_565 ?
F3 W1 Ba1 107.83(14) . 1_565 ?
F4 W1 Ba1 50.80(12) . 1_565 ?
F2 W1 Ba1 44.35(11) . 1_565 ?
F1 W1 Ba1 44.36(11) . 1_565 ?
O3 W2 O4 104.1(3) . . ?
O3 W2 F7 98.4(2) . . ?
O4 W2 F7 97.7(2) . . ?
O3 W2 F8 97.4(2) . . ?
O4 W2 F8 93.1(2) . . ?
F7 W2 F8 158.06(18) . . ?
O3 W2 F6 92.3(2) . . ?
O4 W2 F6 162.7(2) . . ?
F7 W2 F6 85.33(17) . . ?
F8 W2 F6 78.92(17) . . ?
O3 W2 F5 166.6(2) . . ?
O4 W2 F5 89.1(2) . . ?
F7 W2 F5 81.85(17) . . ?
F8 W2 F5 79.28(16) . . ?
F6 W2 F5 74.38(16) . . ?
O3 W2 Ba2 125.29(18) . 1_565 ?
O4 W2 Ba2 117.39(19) . 1_565 ?
F7 W2 Ba2 108.92(14) . 1_565 ?
F8 W2 Ba2 49.20(12) . 1_565 ?
F6 W2 Ba2 46.19(12) . 1_565 ?
F5 W2 Ba2 43.49(10) . 1_565 ?
O3 W2 Ba1 157.66(18) . 2_565 ?
O4 W2 Ba1 58.15(18) . 2_565 ?
F7 W2 Ba1 73.02(14) . 2_565 ?
F8 W2 Ba1 97.08(12) . 2_565 ?
F6 W2 Ba1 107.21(11) . 2_565 ?
F5 W2 Ba1 34.97(10) . 2_565 ?
Ba2 W2 Ba1 76.954(9) 1_565 2_565 ?
F5 Ba1 F2 98.17(12) 2_545 3_665 ?
F5 Ba1 F7 89.27(13) 2_545 1_545 ?
F2 Ba1 F7 172.33(13) 3_665 1_545 ?
F5 Ba1 F1 152.74(13) 2_545 1_545 ?
F2 Ba1 F1 105.70(13) 3_665 1_545 ?
F7 Ba1 F1 67.55(13) 1_545 1_545 ?
F5 Ba1 F2 129.83(12) 2_545 1_545 ?
F2 Ba1 F2 63.19(15) 3_665 1_545 ?
F7 Ba1 F2 113.21(13) 1_545 1_545 ?
F1 Ba1 F2 55.02(12) 1_545 1_545 ?
F5 Ba1 F4 131.40(13) 2_545 . ?
F2 Ba1 F4 66.50(13) 3_665 . ?
F7 Ba1 F4 107.06(13) 1_545 . ?
F1 Ba1 F4 71.76(12) 1_545 . ?
F2 Ba1 F4 85.82(13) 1_545 . ?
F5 Ba1 O4 65.93(14) 2_545 2 ?
F2 Ba1 O4 89.19(15) 3_665 2 ?
F7 Ba1 O4 92.14(15) 1_545 2 ?
F1 Ba1 O4 126.39(13) 1_545 2 ?
F2 Ba1 O4 148.24(15) 1_545 2 ?
F4 Ba1 O4 67.96(14) . 2 ?
F5 Ba1 F4 105.62(12) 2_545 1_545 ?
F2 Ba1 F4 111.86(12) 3_665 1_545 ?
F7 Ba1 F4 67.53(13) 1_545 1_545 ?
F1 Ba1 F4 53.26(11) 1_545 1_545 ?
F2 Ba1 F4 52.44(12) 1_545 1_545 ?
F4 Ba1 F4 122.96(14) . 1_545 ?
O4 Ba1 F4 158.61(14) 2 1_545 ?
F5 Ba1 O1 60.71(14) 2_545 3_655 ?
F2 Ba1 O1 63.83(15) 3_665 3_655 ?
F7 Ba1 O1 122.17(15) 1_545 3_655 ?
F1 Ba1 O1 119.07(14) 1_545 3_655 ?
F2 Ba1 O1 69.51(14) 1_545 3_655 ?
F4 Ba1 O1 130.23(14) . 3_655 ?
O4 Ba1 O1 113.77(15) 2 3_655 ?
F4 Ba1 O1 74.59(14) 1_545 3_655 ?
F5 Ba1 W1 134.62(9) 2_545 1_545 ?
F2 Ba1 W1 94.14(9) 3_665 1_545 ?
F7 Ba1 W1 81.85(10) 1_545 1_545 ?
F1 Ba1 W1 32.13(8) 1_545 1_545 ?
F2 Ba1 W1 31.40(8) 1_545 1_545 ?
F4 Ba1 W1 93.51(9) . 1_545 ?
O4 Ba1 W1 158.03(10) 2 1_545 ?
F4 Ba1 W1 30.55(7) 1_545 1_545 ?
O1 Ba1 W1 87.00(11) 3_655 1_545 ?
F5 Ba1 W2 27.32(9) 2_545 2_545 ?
F2 Ba1 W2 121.69(9) 3_665 2_545 ?
F7 Ba1 W2 65.98(9) 1_545 2_545 ?
F1 Ba1 W2 125.43(10) 1_545 2_545 ?
F2 Ba1 W2 124.58(9) 1_545 2_545 ?
F4 Ba1 W2 149.50(9) . 2_545 ?
O4 Ba1 W2 82.33(11) 2 2_545 ?
F4 Ba1 W2 83.20(7) 1_545 2_545 ?
O1 Ba1 W2 67.62(11) 3_655 2_545 ?
W1 Ba1 W2 113.747(12) 1_545 2_545 ?
F5 Ba1 Ba1 117.75(9) 2_545 3_655 ?
F2 Ba1 Ba1 32.36(9) 3_665 3_655 ?
F7 Ba1 Ba1 143.66(10) 1_545 3_655 ?
F1 Ba1 Ba1 79.14(9) 1_545 3_655 ?
F2 Ba1 Ba1 30.83(8) 1_545 3_655 ?
F4 Ba1 Ba1 74.17(9) . 3_655 ?
O4 Ba1 Ba1 120.11(12) 2 3_655 ?
F4 Ba1 Ba1 81.27(8) 1_545 3_655 ?
O1 Ba1 Ba1 62.41(11) 3_655 3_655 ?
W1 Ba1 Ba1 61.944(9) 1_545 3_655 ?
W2 Ba1 Ba1 129.943(14) 2_545 3_655 ?
F6 Ba2 F1 81.93(13) 3_666 3_666 ?
F6 Ba2 F5 104.11(12) 3_666 1_545 ?
F1 Ba2 F5 165.16(12) 3_666 1_545 ?
F6 Ba2 O2 134.36(14) 3_666 3_656 ?
F1 Ba2 O2 69.71(16) 3_666 3_656 ?
F5 Ba2 O2 112.44(14) 1_545 3_656 ?
F6 Ba2 F3 122.62(13) 3_666 4_566 ?
F1 Ba2 F3 86.66(13) 3_666 4_566 ?
F5 Ba2 F3 78.66(12) 1_545 4_566 ?
O2 Ba2 F3 91.41(16) 3_656 4_566 ?
F6 Ba2 F8 62.79(12) 3_666 . ?
F1 Ba2 F8 100.02(13) 3_666 . ?
F5 Ba2 F8 71.73(12) 1_545 . ?
O2 Ba2 F8 154.68(16) 3_656 . ?
F3 Ba2 F8 64.36(13) 4_566 . ?
F6 Ba2 F6 66.01(14) 3_666 1_545 ?
F1 Ba2 F6 139.54(12) 3_666 1_545 ?
F5 Ba2 F6 53.94(11) 1_545 1_545 ?
O2 Ba2 F6 116.02(16) 3_656 1_545 ?
F3 Ba2 F6 130.93(12) 4_566 1_545 ?
F8 Ba2 F6 87.09(12) . 1_545 ?
F6 Ba2 O3 64.80(14) 3_666 3_656 ?
F1 Ba2 O3 74.38(14) 3_666 3_656 ?
F5 Ba2 O3 120.46(13) 1_545 3_656 ?
O2 Ba2 O3 73.35(16) 3_656 3_656 ?
F3 Ba2 O3 158.79(14) 4_566 3_656 ?
F8 Ba2 O3 127.55(14) . 3_656 ?
F6 Ba2 O3 70.03(13) 1_545 3_656 ?
F6 Ba2 F8 115.78(12) 3_666 1_545 ?
F1 Ba2 F8 135.44(12) 3_666 1_545 ?
F5 Ba2 F8 54.32(11) 1_545 1_545 ?
O2 Ba2 F8 69.50(15) 3_656 1_545 ?
F3 Ba2 F8 111.45(12) 4_566 1_545 ?
F8 Ba2 F8 124.53(14) . 1_545 ?
F6 Ba2 F8 52.66(11) 1_545 1_545 ?
O3 Ba2 F8 77.51(13) 3_656 1_545 ?
F6 Ba2 W2 97.05(9) 3_666 1_545 ?
F1 Ba2 W2 162.09(9) 3_666 1_545 ?
F5 Ba2 W2 32.07(8) 1_545 1_545 ?
O2 Ba2 W2 99.64(13) 3_656 1_545 ?
F3 Ba2 W2 108.48(9) 4_566 1_545 ?
F8 Ba2 W2 95.29(9) . 1_545 ?
F6 Ba2 W2 31.83(7) 1_545 1_545 ?
O3 Ba2 W2 88.95(11) 3_656 1_545 ?
F8 Ba2 W2 30.32(7) 1_545 1_545 ?
F6 Ba2 Ba2 34.15(9) 3_666 3_656 ?
F1 Ba2 Ba2 112.73(9) 3_666 3_656 ?
F5 Ba2 Ba2 77.24(8) 1_545 3_656 ?
O2 Ba2 Ba2 132.33(14) 3_656 3_656 ?
F3 Ba2 Ba2 135.56(10) 4_566 3_656 ?
F8 Ba2 Ba2 72.82(9) . 3_656 ?
F6 Ba2 Ba2 31.86(8) 1_545 3_656 ?
O3 Ba2 Ba2 62.88(11) 3_656 3_656 ?
F8 Ba2 Ba2 83.02(8) 1_545 3_656 ?
W2 Ba2 Ba2 63.182(9) 1_545 3_656 ?
W1 F1 Ba2 123.25(18) . 3_666 ?
W1 F1 Ba1 103.51(14) . 1_565 ?
Ba2 F1 Ba1 132.43(16) 3_666 1_565 ?
W1 F2 Ba1 137.68(19) . 3_665 ?
W1 F2 Ba1 104.25(15) . 1_565 ?
Ba1 F2 Ba1 116.81(15) 3_665 1_565 ?
W1 F3 Ba2 165.9(2) . 4_665 ?
W1 F4 Ba1 135.3(2) . . ?
W1 F4 Ba1 98.65(15) . 1_565 ?
Ba1 F4 Ba1 122.96(14) . 1_565 ?
W2 F5 Ba1 117.71(17) . 2_565 ?
W2 F5 Ba2 104.45(14) . 1_565 ?
Ba1 F5 Ba2 133.29(15) 2_565 1_565 ?
W2 F6 Ba2 141.62(19) . 3_666 ?
W2 F6 Ba2 101.98(15) . 1_565 ?
Ba2 F6 Ba2 113.99(14) 3_666 1_565 ?
W2 F7 Ba1 162.4(2) . 1_565 ?
W2 F8 Ba2 132.10(19) . . ?
W2 F8 Ba2 100.48(15) . 1_565 ?
Ba2 F8 Ba2 124.53(14) . 1_565 ?
W1 O1 Ba1 150.2(3) . 3_655 ?
W1 O2 Ba2 150.5(3) . 3_656 ?
W2 O3 Ba2 145.8(3) . 3_656 ?
W2 O4 Ba1 149.8(3) . 2 ?

loop_
_geom_bond_atom_site_label_1
_geom_bond_atom_site_label_2
_geom_bond_distance
_geom_bond_site_symmetry_2
_geom_bond_publ_flag
W1 O1 1.712(5) . ?
W1 O2 1.728(5) . ?
W1 F3 1.885(4) . ?
W1 F4 1.953(4) . ?
W1 F2 2.042(4) . ?
W1 F1 2.078(4) . ?
W1 Ba1 3.7992(5) 1_565 ?
W2 O3 1.703(5) . ?
W2 O4 1.743(5) . ?
W2 F7 1.887(4) . ?
W2 F8 1.951(4) . ?
W2 F6 2.048(4) . ?
W2 F5 2.083(4) . ?
W2 Ba2 3.7992(5) 1_565 ?
W2 Ba1 4.0178(5) 2_565 ?
Ba1 F5 2.601(4) 2_545 ?
Ba1 F2 2.624(4) 3_665 ?
Ba1 F7 2.676(4) 1_545 ?
Ba1 F1 2.732(4) 1_545 ?
Ba1 F2 2.740(4) 1_545 ?
Ba1 F4 2.747(4) . ?
Ba1 O4 2.834(5) 2 ?
Ba1 F4 2.978(4) 1_545 ?
Ba1 O1 2.996(6) 3_655 ?
Ba1 Ba1 4.5691(8) 3_655 ?
Ba2 F6 2.635(4) 3_666 ?
Ba2 F1 2.647(4) 3_666 ?
Ba2 F5 2.700(4) 1_545 ?
Ba2 O2 2.707(5) 3_656 ?
Ba2 F3 2.743(4) 4_566 ?
Ba2 F8 2.760(4) . ?
Ba2 F6 2.803(4) 1_545 ?
Ba2 O3 2.916(5) 3_656 ?
Ba2 F8 2.925(4) 1_545 ?
Ba2 Ba2 4.5613(8) 3_656 ?
